data_1519762
loop_
_publ_author_name
'Menendez-Rodriguez, Lucia'
'Tom\'as-Mendivil, Eder'
'Francos, Javier'
'Najera, Carmen'
'Crochet, Pascale'
'Cadierno, Victorio'

_publ_section_title
;
 Palladium(II) complexes with a phosphino-oxime ligand: Synthesis,
 structure and applications to the catalytic rearrangement and dehydration
 of aldoximes
;
_journal_name_full 'Catal. Sci. Technol.'
_journal_paper_doi 10.1039/C5CY00413F
_journal_year 2015
_chemical_formula_moiety 'C19 H16 Cl2 N O P Pd'
_chemical_formula_sum 'C19 H16 Cl2 N O P Pd'
_chemical_formula_weight 482.60
_space_group_crystal_system orthorhombic
_space_group_IT_number 19
_space_group_name_Hall 'P 2ac 2ab'
_space_group_name_H-M_alt 'P 21 21 21'
_symmetry_space_group_name_Hall 'P 2ac 2ab'
_symmetry_space_group_name_H-M 'P 21 21 21'
_atom_sites_solution_hydrogens mixed
_audit_creation_method
;
CrysAlisPro, Agilent Technologies,
Version 1.171.36.28 (release 01-02-2013 CrysAlis171 .NET)
(compiled Feb  1 2013,16:14:44)
;
_audit_update_record
;
2015-03-16 deposited with the CCDC.
2015-05-19 downloaded from the CCDC.
;
_cell_angle_alpha 90
_cell_angle_beta 90
_cell_angle_gamma 90
_cell_formula_units_Z 4
_cell_length_a 9.3940(5)
_cell_length_b 10.5702(6)
_cell_length_c 19.7348(8)
_cell_measurement_reflns_used 3146
_cell_measurement_temperature 293
_cell_measurement_theta_max 68.7110
_cell_measurement_theta_min 4.4690
_cell_volume 1959.60(17)
_computing_cell_refinement
;
CrysAlisPro, Agilent Technologies,
Version 1.171.36.28 (release 01-02-2013 CrysAlis171 .NET)
(compiled Feb  1 2013,16:14:44)
;
_computing_data_collection
;
CrysAlisPro, Agilent Technologies,
Version 1.171.36.28 (release 01-02-2013 CrysAlis171 .NET)
(compiled Feb  1 2013,16:14:44)
;
_computing_data_reduction
;
CrysAlisPro, Agilent Technologies,
Version 1.171.36.28 (release 01-02-2013 CrysAlis171 .NET)
(compiled Feb  1 2013,16:14:44)
;
_computing_molecular_graphics 'Ortep-3 for Windows (Farrugia, 1997)'
_computing_publication_material
;
'WinGX publication routines (Farrugia, 1999), (Farrugia, 2012)'
;
_computing_structure_refinement 'SHELXL-2014/7 (Sheldrick, 2014)'
_computing_structure_solution 'SIR-92 (Altomare, 1994)'
_diffrn_ambient_temperature 293
_diffrn_detector_area_resol_mean 8.2640
_diffrn_measured_fraction_theta_full 0.955
_diffrn_measured_fraction_theta_max 0.946
_diffrn_measurement_device_type 'Xcalibur, Onyx, Nova'
_diffrn_measurement_method '\w scans'
_diffrn_radiation_type CuK\a
_diffrn_radiation_wavelength 1.54184
_diffrn_reflns_av_R_equivalents 0.0585
_diffrn_reflns_av_unetI/netI 0.0661
_diffrn_reflns_laue_measured_fraction_full 0.955
_diffrn_reflns_laue_measured_fraction_max 0.946
_diffrn_reflns_limit_h_max 10
_diffrn_reflns_limit_h_min -11
_diffrn_reflns_limit_k_max 7
_diffrn_reflns_limit_k_min -12
_diffrn_reflns_limit_l_max 23
_diffrn_reflns_limit_l_min -22
_diffrn_reflns_number 6700
_diffrn_reflns_point_group_measured_fraction_full 0.830
_diffrn_reflns_point_group_measured_fraction_max 0.819
_diffrn_reflns_theta_full 68.310
_diffrn_reflns_theta_max 69.317
_diffrn_reflns_theta_min 4.481
_exptl_absorpt_coefficient_mu 10.973
_exptl_absorpt_correction_T_max 1.00000
_exptl_absorpt_correction_T_min 0.37163
_exptl_absorpt_correction_type multi-scan
_exptl_absorpt_process_details
;
CrysAlisPro, Agilent Technologies,
Version 1.171.36.28 (release 01-02-2013 CrysAlis171 .NET)
(compiled Feb  1 2013,16:14:44)
Empirical absorption correction using spherical harmonics,
 implemented in SCALE3 ABSPACK scaling algorithm.
;
_exptl_crystal_colour yellow
_exptl_crystal_density_diffrn 1.636
_exptl_crystal_description prism
_exptl_crystal_F_000 960
_exptl_crystal_size_max 0.11
_exptl_crystal_size_mid 0.11
_exptl_crystal_size_min 0.08
_refine_diff_density_max 0.919
_refine_diff_density_min -0.555
_refine_diff_density_rms 0.089
_refine_ls_abs_structure_details
;
 Flack x determined using 817 quotients [(I+)-(I-)]/[(I+)+(I-)]
 (Parsons, Flack and Wagner, Acta Cryst. B69 (2013) 249-259).
;
_refine_ls_abs_structure_Flack -0.012(19)
_refine_ls_extinction_method none
_refine_ls_goodness_of_fit_ref 1.068
_refine_ls_hydrogen_treatment mixed
_refine_ls_matrix_type full
_refine_ls_number_parameters 230
_refine_ls_number_reflns 3006
_refine_ls_number_restraints 0
_refine_ls_restrained_S_all 1.068
_refine_ls_R_factor_all 0.0467
_refine_ls_R_factor_gt 0.0407
_refine_ls_shift/su_max 0.000
_refine_ls_shift/su_mean 0.000
_refine_ls_structure_factor_coef Fsqd
_refine_ls_weighting_details 'w=1/[\s^2^(Fo^2^)+(0.0357P)^2^+0.6707P] where P=(Fo^2^+2Fc^2^)/3'
_refine_ls_weighting_scheme calc
_refine_ls_wR_factor_gt 0.0920
_refine_ls_wR_factor_ref 0.0953
_reflns_Friedel_coverage 0.507
_reflns_friedel_fraction_full 0.660
_reflns_friedel_fraction_max 0.647
_reflns_number_gt 2717
_reflns_number_total 3006
_reflns_threshold_expression 'I > 2\s(I)'
_cod_data_source_file c5cy00413f2.cif
_cod_data_source_block 1
_cod_depositor_comments
;
The following automatic conversions were performed:
'__computing_structure_solution' tag replaced with
'_computing_structure_solution' tag.

Automatic conversion script
Id: cif_correct_tags 3376 2015-05-07 07:48:27Z andrius 
;
_cod_database_code 1519762
_shelx_shelxl_version_number 2014/7
_shelx_space_group_comment
;
The symmetry employed for this shelxl refinement is uniquely defined
by the following loop, which should always be used as a source of
symmetry information in preference to the above space-group names.
They are only intended as comments.
;

loop_
_space_group_symop_operation_xyz
'x, y, z'
'-x+1/2, -y, z+1/2'
'x+1/2, -y+1/2, -z'
'-x, y+1/2, -z+1/2'

loop_
_atom_site_label
_atom_site_type_symbol
_atom_site_fract_x
_atom_site_fract_y
_atom_site_fract_z
_atom_site_U_iso_or_equiv
_atom_site_adp_type
_atom_site_occupancy
_atom_site_site_symmetry_order
_atom_site_calc_flag
_atom_site_refinement_flags_posn
_atom_site_refinement_flags_adp
C1 C 0.8638(9) 0.0698(9) 0.3871(4) 0.0476(19) Uani 1 1 d . .
C2 C 0.7450(10) 0.0453(9) 0.4285(5) 0.056(2) Uani 1 1 d . .
C3 C 0.7283(15) -0.0776(11) 0.4553(6) 0.077(3) Uani 1 1 d . .
H3 H 0.6476 -0.0969 0.4805 0.093 Uiso 1 1 calc R U
C4 C 0.8298(19) -0.1691(10) 0.4446(6) 0.087(4) Uani 1 1 d . .
H4 H 0.8191 -0.2489 0.4638 0.105 Uiso 1 1 calc R U
C5 C 0.9459(15) -0.1428(11) 0.4058(6) 0.079(3) Uani 1 1 d . .
H5 H 1.0152 -0.2044 0.3994 0.095 Uiso 1 1 calc R U
C6 C 0.9618(12) -0.0267(10) 0.3761(5) 0.063(2) Uani 1 1 d . .
H6 H 1.0397 -0.0119 0.3481 0.075 Uiso 1 1 calc R U
C7 C 0.6387(9) 0.1373(11) 0.4486(4) 0.056(2) Uani 1 1 d . .
C8 C 0.7777(8) 0.2223(9) 0.2711(4) 0.0474(19) Uani 1 1 d . .
C9 C 0.7414(11) 0.1135(13) 0.2380(5) 0.070(3) Uani 1 1 d . .
H9 H 0.7649 0.0353 0.2564 0.084 Uiso 1 1 calc R U
C10 C 0.6682(13) 0.1202(16) 0.1758(5) 0.086(4) Uani 1 1 d . .
H10 H 0.6418 0.0465 0.1533 0.103 Uiso 1 1 calc R U
C11 C 0.6359(12) 0.2361(17) 0.1486(5) 0.083(4) Uani 1 1 d . .
H11 H 0.5884 0.2405 0.1073 0.100 Uiso 1 1 calc R U
C12 C 0.6725(14) 0.3445(14) 0.1812(5) 0.082(3) Uani 1 1 d . .
H12 H 0.6498 0.4225 0.1622 0.098 Uiso 1 1 calc R U
C13 C 0.7441(10) 0.3387(11) 0.2430(5) 0.065(3) Uani 1 1 d . .
H13 H 0.7694 0.4129 0.2653 0.077 Uiso 1 1 calc R U
C14 C 1.0691(9) 0.2228(9) 0.3181(4) 0.0476(19) Uani 1 1 d . .
C15 C 1.1049(10) 0.2039(11) 0.2513(5) 0.061(2) Uani 1 1 d . .
H15 H 1.0333 0.1916 0.2194 0.074 Uiso 1 1 calc R U
C16 C 1.2458(12) 0.2028(15) 0.2307(6) 0.087(4) Uani 1 1 d . .
H16 H 1.2682 0.1890 0.1854 0.104 Uiso 1 1 calc R U
C17 C 1.3527(11) 0.2223(13) 0.2773(7) 0.080(3) Uani 1 1 d . .
H17 H 1.4477 0.2229 0.2640 0.096 Uiso 1 1 calc R U
C18 C 1.3164(12) 0.2407(13) 0.3433(7) 0.082(3) Uani 1 1 d . .
H18 H 1.3881 0.2540 0.3750 0.099 Uiso 1 1 calc R U
C19 C 1.1774(12) 0.2403(11) 0.3645(5) 0.069(3) Uani 1 1 d . .
H19 H 1.1561 0.2517 0.4101 0.083 Uiso 1 1 calc R U
N1 N 0.6567(7) 0.2562(8) 0.4491(3) 0.0519(17) Uani 1 1 d . .
O1 O 0.5378(7) 0.3226(8) 0.4717(4) 0.071(2) Uani 1 1 d . .
H1 H 0.5548 0.3987 0.4711 0.107 Uiso 1 1 calc R U
P1 P 0.8876(2) 0.2217(2) 0.34680(10) 0.0432(5) Uani 1 1 d . .
Cl1 Cl 0.7547(4) 0.5155(3) 0.50601(15) 0.0859(9) Uani 1 1 d . .
Cl2 Cl 0.9996(3) 0.5014(3) 0.38641(14) 0.0686(6) Uani 1 1 d . .
Pd1 Pd 0.82285(6) 0.36955(6) 0.42059(3) 0.04614(19) Uani 1 1 d . .
H7 H 0.550(10) 0.108(9) 0.464(4) 0.05(2) Uiso 1 1 d . .

loop_
_atom_site_aniso_label
_atom_site_aniso_U_11
_atom_site_aniso_U_22
_atom_site_aniso_U_33
_atom_site_aniso_U_23
_atom_site_aniso_U_13
_atom_site_aniso_U_12
C1 0.058(5) 0.044(5) 0.040(4) -0.007(4) -0.004(3) -0.004(4)
C2 0.073(5) 0.055(5) 0.039(4) -0.001(4) 0.005(4) -0.008(4)
C3 0.113(9) 0.053(7) 0.065(6) 0.002(5) 0.017(6) -0.025(6)
C4 0.144(11) 0.040(6) 0.078(7) 0.008(5) -0.001(9) -0.012(7)
C5 0.114(8) 0.045(6) 0.077(7) -0.010(6) -0.014(6) 0.009(6)
C6 0.085(6) 0.048(6) 0.056(5) -0.005(5) -0.003(5) 0.007(5)
C7 0.059(5) 0.064(6) 0.044(4) -0.002(4) 0.011(3) -0.013(5)
C8 0.044(4) 0.058(5) 0.040(4) -0.001(4) 0.004(3) 0.001(4)
C9 0.074(5) 0.080(8) 0.057(5) -0.010(6) -0.013(5) 0.018(6)
C10 0.074(6) 0.118(11) 0.065(6) -0.041(7) -0.017(5) 0.014(9)
C11 0.073(7) 0.132(13) 0.045(5) 0.003(7) -0.009(5) 0.011(7)
C12 0.083(6) 0.100(9) 0.063(6) 0.030(6) -0.011(6) -0.006(8)
C13 0.065(5) 0.070(7) 0.059(5) 0.013(5) -0.007(4) -0.010(5)
C14 0.056(5) 0.041(5) 0.045(4) 0.002(4) -0.003(4) 0.000(4)
C15 0.054(5) 0.084(7) 0.046(5) 0.000(5) 0.012(4) 0.003(5)
C16 0.063(6) 0.134(12) 0.063(6) -0.002(7) 0.017(5) 0.004(7)
C17 0.058(6) 0.090(9) 0.091(8) 0.013(7) 0.016(5) 0.009(5)
C18 0.052(5) 0.104(9) 0.090(8) -0.001(7) -0.009(6) -0.004(6)
C19 0.064(5) 0.086(8) 0.056(5) -0.004(5) -0.009(5) 0.005(6)
N1 0.050(4) 0.058(5) 0.048(3) -0.006(3) 0.009(3) 0.001(3)
O1 0.069(4) 0.074(5) 0.072(4) -0.009(4) 0.017(4) 0.005(4)
P1 0.0493(10) 0.0446(12) 0.0356(9) 0.0013(9) 0.0033(8) -0.0006(9)
Cl1 0.124(2) 0.0567(16) 0.0766(16) -0.0196(13) 0.0415(16) -0.0164(15)
Cl2 0.0801(14) 0.0528(13) 0.0729(14) 0.0052(12) 0.0129(12) -0.0176(11)
Pd1 0.0596(3) 0.0406(3) 0.0382(3) 0.0009(3) 0.0053(3) -0.0023(3)

loop_
_atom_type_symbol
_atom_type_description
_atom_type_scat_dispersion_real
_atom_type_scat_dispersion_imag
_atom_type_scat_source
C C 0.0181 0.0091 'International Tables Vol C Tables 4.2.6.8 and 6.1.1.4'
H H 0.0000 0.0000 'International Tables Vol C Tables 4.2.6.8 and 6.1.1.4'
N N 0.0311 0.0180 'International Tables Vol C Tables 4.2.6.8 and 6.1.1.4'
O O 0.0492 0.0322 'International Tables Vol C Tables 4.2.6.8 and 6.1.1.4'
P P 0.2955 0.4335 'International Tables Vol C Tables 4.2.6.8 and 6.1.1.4'
Cl Cl 0.3639 0.7018 'International Tables Vol C Tables 4.2.6.8 and 6.1.1.4'
Pd Pd 0.1215 3.9337 'International Tables Vol C Tables 4.2.6.8 and 6.1.1.4'

loop_
_geom_angle_atom_site_label_1
_geom_angle_atom_site_label_2
_geom_angle_atom_site_label_3
_geom_angle
C6 C1 C2 118.7(9)
C6 C1 P1 120.1(7)
C2 C1 P1 121.2(7)
C1 C2 C3 118.4(10)
C1 C2 C7 125.6(9)
C3 C2 C7 116.0(9)
C4 C3 C2 120.9(11)
C4 C3 H3 119.5
C2 C3 H3 119.5
C5 C4 C3 119.9(10)
C5 C4 H4 120.1
C3 C4 H4 120.1
C4 C5 C6 120.7(11)
C4 C5 H5 119.6
C6 C5 H5 119.6
C5 C6 C1 121.3(11)
C5 C6 H6 119.3
C1 C6 H6 119.3
N1 C7 C2 125.1(8)
N1 C7 H7 116(6)
C2 C7 H7 119(6)
C9 C8 C13 120.0(8)
C9 C8 P1 122.1(7)
C13 C8 P1 117.5(7)
C8 C9 C10 119.7(11)
C8 C9 H9 120.1
C10 C9 H9 120.1
C11 C10 C9 119.6(12)
C11 C10 H10 120.2
C9 C10 H10 120.2
C12 C11 C10 120.8(10)
C12 C11 H11 119.6
C10 C11 H11 119.6
C11 C12 C13 120.0(12)
C11 C12 H12 120.0
C13 C12 H12 120.0
C8 C13 C12 119.9(11)
C8 C13 H13 120.0
C12 C13 H13 120.0
C15 C14 C19 118.4(9)
C15 C14 P1 122.2(7)
C19 C14 P1 119.4(7)
C14 C15 C16 121.1(10)
C14 C15 H15 119.5
C16 C15 H15 119.5
C17 C16 C15 120.0(10)
C17 C16 H16 120.0
C15 C16 H16 120.0
C18 C17 C16 118.6(10)
C18 C17 H17 120.7
C16 C17 H17 120.7
C17 C18 C19 122.1(11)
C17 C18 H18 119.0
C19 C18 H18 119.0
C18 C19 C14 119.9(10)
C18 C19 H19 120.0
C14 C19 H19 120.0
C7 N1 O1 113.2(7)
C7 N1 Pd1 132.8(6)
O1 N1 Pd1 113.9(6)
N1 O1 H1 109.5
C14 P1 C1 105.2(4)
C14 P1 C8 106.3(4)
C1 P1 C8 107.2(4)
C14 P1 Pd1 117.5(3)
C1 P1 Pd1 107.7(3)
C8 P1 Pd1 112.4(3)
N1 Pd1 P1 88.7(2)
N1 Pd1 Cl2 177.3(2)
P1 Pd1 Cl2 92.12(9)
N1 Pd1 Cl1 88.8(2)
P1 Pd1 Cl1 175.59(10)
Cl2 Pd1 Cl1 90.55(10)

loop_
_geom_bond_atom_site_label_1
_geom_bond_atom_site_label_2
_geom_bond_distance
C1 C6 1.391(14)
C1 C2 1.407(12)
C1 P1 1.805(10)
C2 C3 1.411(16)
C2 C7 1.450(15)
C3 C4 1.37(2)
C3 H3 0.9300
C4 C5 1.362(19)
C4 H4 0.9300
C5 C6 1.368(17)
C5 H5 0.9300
C6 H6 0.9300
C7 N1 1.268(14)
C7 H7 0.94(9)
C8 C9 1.366(15)
C8 C13 1.386(14)
C8 P1 1.816(8)
C9 C10 1.409(14)
C9 H9 0.9300
C10 C11 1.37(2)
C10 H10 0.9300
C11 C12 1.36(2)
C11 H11 0.9300
C12 C13 1.395(15)
C12 H12 0.9300
C13 H13 0.9300
C14 C15 1.376(12)
C14 C19 1.382(13)
C14 P1 1.797(9)
C15 C16 1.384(13)
C15 H15 0.9300
C16 C17 1.379(17)
C16 H16 0.9300
C17 C18 1.359(18)
C17 H17 0.9300
C18 C19 1.371(16)
C18 H18 0.9300
C19 H19 0.9300
N1 O1 1.393(10)
N1 Pd1 2.046(8)
O1 H1 0.8200
P1 Pd1 2.221(2)
Cl1 Pd1 2.373(3)
Cl2 Pd1 2.270(2)
